data_7007129
loop_
_publ_author_name
'Maganas, Dimitrios'
'Staniland, Sarah S.'
'Grigoropoulos, Alexios'
'White, Fraser'
'Parsons, Simon'
'Robertson, Neil'
'Kyritsis, Panayotis'
'Pneumatikakis, Georgios'

_publ_section_title
;
 Structural, spectroscopic and magnetic properties of
 M[R2P(E)NP(E)R'2]2 complexes, M = Co, Mn, E = S, Se and R, R' = Ph or
 iPr. Covalency of M-S bonds from experimental data and theoretical
 calculations.
;
_journal_issue 19
_journal_name_full 'Dalton transactions (Cambridge, England : 2003)'
_journal_page_first 2301
_journal_page_last 2315
_journal_paper_doi 10.1039/b517938f
_journal_year 2006
_chemical_formula_moiety 'C48 H40 Mn N2 P4 Se4'
_chemical_formula_sum 'C48 H40 Mn N2 P4 Se4'
_chemical_formula_weight 1139.48
_chemical_name_systematic
;
?
;
_space_group_IT_number 2
_symmetry_cell_setting triclinic
_symmetry_space_group_name_Hall '-P 1'
_symmetry_space_group_name_H-M 'P -1'
_atom_sites_solution_hydrogens geom
_atom_sites_solution_primary direct
_atom_sites_solution_secondary difmap
_audit_creation_method SHELXL-97
_cell_angle_alpha 65.773(2)
_cell_angle_beta 82.480(2)
_cell_angle_gamma 70.427(2)
_cell_formula_units_Z 2
_cell_length_a 13.7120(4)
_cell_length_b 13.8534(4)
_cell_length_c 14.1994(4)
_cell_measurement_reflns_used 6696
_cell_measurement_temperature 150(2)
_cell_measurement_theta_max 30.5
_cell_measurement_theta_min 2.5
_cell_volume 2317.53(12)
_computing_cell_refinement SAINT
_computing_data_collection SMART
_computing_data_reduction SAINT
_computing_molecular_graphics XP
_computing_publication_material 'PLATON, XCIF, ENCIFER'
_computing_structure_refinement 'SHELXL-97 (Sheldrick, 1997)'
_computing_structure_solution 'SHELXS-97 (Sheldrick, 1990)'
_diffrn_ambient_temperature 150(2)
_diffrn_measured_fraction_theta_full 0.914
_diffrn_measured_fraction_theta_max 0.914
_diffrn_measurement_device_type 'Bruker Smart Apex CCD'
_diffrn_measurement_method 'Omega scans'
_diffrn_radiation_monochromator graphite
_diffrn_radiation_source 'fine-focus sealed tube'
_diffrn_radiation_type MoK\a
_diffrn_radiation_wavelength 0.71073
_diffrn_reflns_av_R_equivalents 0.0556
_diffrn_reflns_av_sigmaI/netI 0.0582
_diffrn_reflns_limit_h_max 18
_diffrn_reflns_limit_h_min -19
_diffrn_reflns_limit_k_max 19
_diffrn_reflns_limit_k_min -19
_diffrn_reflns_limit_l_max 19
_diffrn_reflns_limit_l_min -19
_diffrn_reflns_number 41532
_diffrn_reflns_theta_full 30.53
_diffrn_reflns_theta_max 30.53
_diffrn_reflns_theta_min 1.70
_exptl_absorpt_coefficient_mu 3.600
_exptl_absorpt_correction_T_max 0.58
_exptl_absorpt_correction_T_min 0.43
_exptl_absorpt_correction_type multi-scan
_exptl_absorpt_process_details 'SADABS version 2004/1'
_exptl_crystal_colour colourless
_exptl_crystal_density_diffrn 1.633
_exptl_crystal_density_method 'not measured'
_exptl_crystal_description block
_exptl_crystal_F_000 1126
_exptl_crystal_size_max 0.35
_exptl_crystal_size_mid 0.15
_exptl_crystal_size_min 0.15
_refine_diff_density_max 1.334
_refine_diff_density_min -0.750
_refine_diff_density_rms 0.178
_refine_ls_extinction_method none
_refine_ls_goodness_of_fit_ref 1.203
_refine_ls_hydrogen_treatment riding
_refine_ls_matrix_type full
_refine_ls_number_parameters 436
_refine_ls_number_reflns 12970
_refine_ls_number_restraints 0
_refine_ls_restrained_S_all 1.203
_refine_ls_R_factor_all 0.0841
_refine_ls_R_factor_gt 0.0688
_refine_ls_shift/su_max 0.000
_refine_ls_shift/su_mean 0.000
_refine_ls_structure_factor_coef Fsqd
_refine_ls_weighting_details 'calc w=1/[\s^2^(Fo^2^)+(0.0369P)^2^+20.3487P] where P=(Fo^2^+2Fc^2^)/3'
_refine_ls_weighting_scheme calc
_refine_ls_wR_factor_gt 0.1695
_refine_ls_wR_factor_ref 0.1760
_reflns_number_gt 10646
_reflns_number_total 12970
_reflns_threshold_expression >2sigma(I)
_cod_data_source_file b517938f.txt
_cod_data_source_block sspk07
_cod_database_code 7007129

loop_
_symmetry_equiv_pos_as_xyz
'x, y, z'
'-x, -y, -z'

loop_
_atom_site_label
_atom_site_type_symbol
_atom_site_fract_x
_atom_site_fract_y
_atom_site_fract_z
_atom_site_U_iso_or_equiv
_atom_site_adp_type
_atom_site_occupancy
_atom_site_symmetry_multiplicity
_atom_site_calc_flag
_atom_site_refinement_flags
_atom_site_disorder_assembly
_atom_site_disorder_group
Mn1 Mn 0.21710(7) 0.10504(7) 0.25416(7) 0.02169(19) Uani 1 1 d . . .
N1 N 0.2421(4) -0.1762(4) 0.2481(4) 0.0214(10) Uani 1 1 d . . .
N2 N 0.2302(4) 0.3729(4) 0.2665(4) 0.0203(10) Uani 1 1 d . . .
P1 P 0.31580(11) -0.11601(12) 0.16552(12) 0.0179(3) Uani 1 1 d . . .
P2 P 0.15674(11) -0.13724(12) 0.32334(11) 0.0173(3) Uani 1 1 d . . .
P3 P 0.30745(11) 0.26068(12) 0.34187(11) 0.0175(3) Uani 1 1 d . . .
P4 P 0.15404(11) 0.40785(12) 0.17471(11) 0.0173(3) Uani 1 1 d . . .
Se1 Se 0.38403(5) -0.01368(5) 0.20046(5) 0.02581(15) Uani 1 1 d . . .
Se2 Se 0.06171(5) 0.03641(5) 0.26629(5) 0.02398(14) Uani 1 1 d . . .
Se3 Se 0.25445(5) 0.11536(5) 0.42122(5) 0.02270(14) Uani 1 1 d . . .
Se4 Se 0.16869(5) 0.29215(5) 0.10292(5) 0.02307(14) Uani 1 1 d . . .
C11 C 0.4226(3) -0.2287(3) 0.1490(3) 0.0221(12) Uani 1 1 d G . .
C21 C 0.5032(3) -0.2051(3) 0.0828(3) 0.0329(15) Uani 1 1 d G . .
H21 H 0.5023 -0.1300 0.0455 0.039 Uiso 1 1 calc R . .
C31 C 0.5853(3) -0.2913(4) 0.0712(4) 0.043(2) Uani 1 1 d G . .
H31 H 0.6405 -0.2751 0.0259 0.052 Uiso 1 1 calc R . .
C41 C 0.5867(3) -0.4011(4) 0.1258(4) 0.043(2) Uani 1 1 d G . .
H41 H 0.6428 -0.4600 0.1179 0.052 Uiso 1 1 calc R . .
C51 C 0.5061(4) -0.4247(3) 0.1920(4) 0.0403(18) Uani 1 1 d G . .
H51 H 0.5071 -0.4997 0.2293 0.048 Uiso 1 1 calc R . .
C61 C 0.4240(3) -0.3385(3) 0.2036(3) 0.0282(13) Uani 1 1 d G . .
H61 H 0.3689 -0.3546 0.2489 0.034 Uiso 1 1 calc R . .
C12 C 0.2501(3) -0.0339(3) 0.0409(2) 0.0204(11) Uani 1 1 d G . .
C22 C 0.2866(3) 0.0475(4) -0.0357(3) 0.0329(15) Uani 1 1 d G . .
H22 H 0.3449 0.0626 -0.0224 0.039 Uiso 1 1 calc R . .
C32 C 0.2377(4) 0.1067(4) -0.1316(3) 0.045(2) Uani 1 1 d G . .
H32 H 0.2626 0.1623 -0.1840 0.054 Uiso 1 1 calc R . .
C42 C 0.1524(4) 0.0846(4) -0.1510(3) 0.050(2) Uani 1 1 d G . .
H42 H 0.1191 0.1250 -0.2166 0.060 Uiso 1 1 calc R . .
C52 C 0.1160(3) 0.0032(4) -0.0745(4) 0.0420(19) Uani 1 1 d G . .
H52 H 0.0577 -0.0119 -0.0877 0.050 Uiso 1 1 calc R . .
C62 C 0.1648(3) -0.0560(4) 0.0215(3) 0.0302(14) Uani 1 1 d G . .
H62 H 0.1399 -0.1116 0.0738 0.036 Uiso 1 1 calc R . .
C13 C 0.2167(3) -0.1722(3) 0.4452(2) 0.0188(11) Uani 1 1 d G . .
C23 C 0.3147(3) -0.2501(4) 0.4692(3) 0.0306(14) Uani 1 1 d G . .
H23 H 0.3498 -0.2819 0.4215 0.037 Uiso 1 1 calc R . .
C33 C 0.3612(3) -0.2814(4) 0.5630(3) 0.0370(16) Uani 1 1 d G . .
H33 H 0.4282 -0.3347 0.5794 0.044 Uiso 1 1 calc R . .
C43 C 0.3098(3) -0.2348(4) 0.6328(3) 0.0375(17) Uani 1 1 d G . .
H43 H 0.3417 -0.2562 0.6969 0.045 Uiso 1 1 calc R . .
C53 C 0.2119(3) -0.1569(4) 0.6087(3) 0.0319(15) Uani 1 1 d G . .
H53 H 0.1767 -0.1251 0.6564 0.038 Uiso 1 1 calc R . .
C63 C 0.1653(3) -0.1256(3) 0.5150(3) 0.0267(13) Uani 1 1 d G . .
H63 H 0.0983 -0.0723 0.4985 0.032 Uiso 1 1 calc R . .
C14 C 0.0739(3) -0.2243(3) 0.3538(3) 0.0190(11) Uani 1 1 d G . .
C24 C 0.1059(3) -0.3151(4) 0.3256(4) 0.0306(14) Uani 1 1 d G . .
H24 H 0.1691 -0.3294 0.2897 0.037 Uiso 1 1 calc R . .
C34 C 0.0455(4) -0.3850(3) 0.3501(4) 0.0374(17) Uani 1 1 d G . .
H34 H 0.0674 -0.4471 0.3308 0.045 Uiso 1 1 calc R . .
C44 C -0.0469(3) -0.3641(3) 0.4026(4) 0.0329(15) Uani 1 1 d G . .
H44 H -0.0882 -0.4119 0.4193 0.040 Uiso 1 1 calc R . .
C54 C -0.0790(3) -0.2733(4) 0.4308(3) 0.0307(14) Uani 1 1 d G . .
H54 H -0.1421 -0.2590 0.4668 0.037 Uiso 1 1 calc R . .
C64 C -0.0185(3) -0.2034(3) 0.4064(3) 0.0259(13) Uani 1 1 d G . .
H64 H -0.0404 -0.1413 0.4256 0.031 Uiso 1 1 calc R . .
C15 C 0.4277(3) 0.2190(3) 0.2762(3) 0.0197(11) Uani 1 1 d G . .
C25 C 0.4502(3) 0.2960(3) 0.1833(3) 0.0281(14) Uani 1 1 d G . .
H25 H 0.4044 0.3701 0.1561 0.034 Uiso 1 1 calc R . .
C35 C 0.5396(3) 0.2646(3) 0.1301(3) 0.0334(15) Uani 1 1 d G . .
H35 H 0.5549 0.3172 0.0666 0.040 Uiso 1 1 calc R . .
C45 C 0.6064(3) 0.1562(4) 0.1698(3) 0.0294(14) Uani 1 1 d G . .
H45 H 0.6675 0.1347 0.1335 0.035 Uiso 1 1 calc R . .
C55 C 0.5839(3) 0.0792(3) 0.2627(3) 0.0355(16) Uani 1 1 d G . .
H55 H 0.6296 0.0051 0.2898 0.043 Uiso 1 1 calc R . .
C65 C 0.4945(3) 0.1106(3) 0.3159(3) 0.0297(14) Uani 1 1 d G . .
H65 H 0.4792 0.0580 0.3794 0.036 Uiso 1 1 calc R . .
C16 C 0.3410(3) 0.2974(3) 0.4397(3) 0.0198(11) Uani 1 1 d G . .
C26 C 0.3917(4) 0.2153(3) 0.5302(3) 0.0340(16) Uani 1 1 d G . .
H26 H 0.4073 0.1389 0.5424 0.041 Uiso 1 1 calc R . .
C36 C 0.4197(4) 0.2449(4) 0.6027(3) 0.0404(18) Uani 1 1 d G . .
H36 H 0.4544 0.1888 0.6645 0.048 Uiso 1 1 calc R . .
C46 C 0.3969(4) 0.3567(4) 0.5848(4) 0.0417(19) Uani 1 1 d G . .
H46 H 0.4160 0.3769 0.6343 0.050 Uiso 1 1 calc R . .
C56 C 0.3462(4) 0.4388(3) 0.4943(4) 0.047(2) Uani 1 1 d G . .
H56 H 0.3306 0.5151 0.4821 0.057 Uiso 1 1 calc R . .
C66 C 0.3182(4) 0.4091(3) 0.4218(3) 0.0356(16) Uani 1 1 d G . .
H66 H 0.2835 0.4653 0.3600 0.043 Uiso 1 1 calc R . .
C17 C 0.1709(3) 0.5324(3) 0.0724(3) 0.0200(11) Uani 1 1 d G . .
C27 C 0.2254(3) 0.5913(3) 0.0911(2) 0.0240(12) Uani 1 1 d G . .
H27 H 0.2562 0.5644 0.1568 0.029 Uiso 1 1 calc R . .
C37 C 0.2348(4) 0.6895(3) 0.0134(3) 0.0320(15) Uani 1 1 d G . .
H37 H 0.2721 0.7298 0.0261 0.038 Uiso 1 1 calc R . .
C47 C 0.1897(4) 0.7288(3) -0.0828(3) 0.0349(16) Uani 1 1 d G . .
H47 H 0.1961 0.7959 -0.1359 0.042 Uiso 1 1 calc R . .
C57 C 0.1352(4) 0.6699(4) -0.1015(2) 0.0314(15) Uani 1 1 d G . .
H57 H 0.1043 0.6967 -0.1672 0.038 Uiso 1 1 calc R . .
C67 C 0.1257(3) 0.5717(3) -0.0238(3) 0.0268(13) Uani 1 1 d G . .
H67 H 0.0885 0.5314 -0.0365 0.032 Uiso 1 1 calc R . .
C18 C 0.0220(2) 0.4473(3) 0.2196(3) 0.0182(11) Uani 1 1 d G . .
C28 C -0.0497(3) 0.5502(3) 0.1674(3) 0.0253(12) Uani 1 1 d G . .
H28 H -0.0294 0.6037 0.1079 0.030 Uiso 1 1 calc R . .
C38 C -0.1510(3) 0.5748(3) 0.2022(3) 0.0330(15) Uani 1 1 d G . .
H38 H -0.2000 0.6451 0.1665 0.040 Uiso 1 1 calc R . .
C48 C -0.1807(2) 0.4965(4) 0.2892(4) 0.0374(17) Uani 1 1 d G . .
H48 H -0.2499 0.5133 0.3129 0.045 Uiso 1 1 calc R . .
C58 C -0.1090(3) 0.3936(3) 0.3414(3) 0.0371(17) Uani 1 1 d G . .
H58 H -0.1293 0.3401 0.4008 0.045 Uiso 1 1 calc R . .
C68 C -0.0077(3) 0.3690(3) 0.3066(3) 0.0306(14) Uani 1 1 d G . .
H68 H 0.0413 0.2987 0.3423 0.037 Uiso 1 1 calc R . .

loop_
_atom_site_aniso_label
_atom_site_aniso_U_11
_atom_site_aniso_U_22
_atom_site_aniso_U_33
_atom_site_aniso_U_23
_atom_site_aniso_U_13
_atom_site_aniso_U_12
Mn1 0.0244(5) 0.0173(4) 0.0242(5) -0.0090(4) -0.0018(4) -0.0057(3)
N1 0.020(2) 0.024(2) 0.020(2) -0.009(2) 0.0037(19) -0.007(2)
N2 0.018(2) 0.018(2) 0.023(2) -0.0058(19) -0.0060(19) -0.0022(18)
P1 0.0168(7) 0.0194(7) 0.0188(7) -0.0089(6) -0.0001(5) -0.0054(5)
P2 0.0171(7) 0.0162(6) 0.0178(7) -0.0068(5) 0.0001(5) -0.0042(5)
P3 0.0178(7) 0.0152(6) 0.0174(7) -0.0050(5) -0.0031(5) -0.0029(5)
P4 0.0169(7) 0.0154(6) 0.0179(7) -0.0045(5) -0.0031(5) -0.0043(5)
Se1 0.0213(3) 0.0260(3) 0.0358(4) -0.0175(3) -0.0017(3) -0.0067(2)
Se2 0.0195(3) 0.0171(3) 0.0311(3) -0.0068(2) -0.0035(2) -0.0026(2)
Se3 0.0276(3) 0.0189(3) 0.0212(3) -0.0063(2) 0.0013(2) -0.0091(2)
Se4 0.0281(3) 0.0196(3) 0.0211(3) -0.0083(2) -0.0017(2) -0.0059(2)
C11 0.019(3) 0.024(3) 0.024(3) -0.013(2) -0.004(2) -0.002(2)
C21 0.024(3) 0.038(4) 0.036(4) -0.017(3) 0.002(3) -0.007(3)
C31 0.020(3) 0.068(6) 0.053(5) -0.041(5) 0.007(3) -0.008(3)
C41 0.021(3) 0.053(5) 0.054(5) -0.037(4) -0.010(3) 0.014(3)
C51 0.040(4) 0.029(4) 0.045(4) -0.018(3) -0.015(3) 0.008(3)
C61 0.032(3) 0.023(3) 0.027(3) -0.011(3) -0.001(3) -0.003(3)
C12 0.017(3) 0.022(3) 0.019(3) -0.008(2) 0.000(2) -0.002(2)
C22 0.042(4) 0.029(3) 0.023(3) -0.005(3) -0.004(3) -0.012(3)
C32 0.059(5) 0.029(4) 0.029(4) 0.000(3) -0.005(4) -0.004(4)
C42 0.052(5) 0.050(5) 0.022(3) -0.006(3) -0.015(3) 0.013(4)
C52 0.027(4) 0.060(5) 0.038(4) -0.024(4) -0.013(3) -0.001(3)
C62 0.021(3) 0.041(4) 0.027(3) -0.017(3) -0.001(2) -0.004(3)
C13 0.020(3) 0.022(3) 0.017(3) -0.007(2) -0.001(2) -0.009(2)
C23 0.023(3) 0.037(4) 0.031(3) -0.016(3) -0.001(3) -0.005(3)
C33 0.027(3) 0.044(4) 0.036(4) -0.016(3) -0.007(3) -0.003(3)
C43 0.041(4) 0.047(4) 0.029(4) -0.014(3) -0.009(3) -0.017(3)
C53 0.041(4) 0.035(4) 0.025(3) -0.017(3) 0.004(3) -0.013(3)
C63 0.027(3) 0.025(3) 0.029(3) -0.015(3) 0.000(3) -0.004(2)
C14 0.019(3) 0.018(2) 0.020(3) -0.008(2) -0.001(2) -0.005(2)
C24 0.031(3) 0.032(3) 0.037(4) -0.021(3) 0.007(3) -0.013(3)
C34 0.041(4) 0.031(4) 0.058(5) -0.032(4) 0.005(4) -0.016(3)
C44 0.040(4) 0.035(4) 0.032(4) -0.012(3) -0.004(3) -0.021(3)
C54 0.029(3) 0.040(4) 0.031(3) -0.016(3) 0.008(3) -0.021(3)
C64 0.027(3) 0.031(3) 0.025(3) -0.016(3) 0.004(2) -0.012(3)
C15 0.020(3) 0.021(3) 0.019(3) -0.007(2) -0.001(2) -0.008(2)
C25 0.023(3) 0.028(3) 0.022(3) 0.000(2) -0.002(2) -0.005(2)
C35 0.031(4) 0.042(4) 0.022(3) -0.007(3) 0.004(3) -0.013(3)
C45 0.024(3) 0.038(4) 0.033(3) -0.020(3) 0.005(3) -0.013(3)
C55 0.032(4) 0.025(3) 0.047(4) -0.016(3) 0.006(3) -0.005(3)
C65 0.029(3) 0.019(3) 0.031(3) -0.006(3) 0.003(3) -0.001(2)
C16 0.014(3) 0.021(3) 0.022(3) -0.009(2) -0.002(2) -0.002(2)
C26 0.035(4) 0.033(4) 0.027(3) -0.010(3) -0.011(3) 0.001(3)
C36 0.039(4) 0.049(5) 0.029(4) -0.015(3) -0.015(3) -0.003(3)
C46 0.031(4) 0.063(5) 0.041(4) -0.038(4) -0.009(3) -0.002(4)
C56 0.063(6) 0.036(4) 0.053(5) -0.030(4) -0.011(4) -0.009(4)
C66 0.048(4) 0.022(3) 0.036(4) -0.013(3) -0.014(3) -0.003(3)
C17 0.016(3) 0.017(2) 0.024(3) -0.006(2) 0.001(2) -0.005(2)
C27 0.029(3) 0.023(3) 0.021(3) -0.008(2) -0.007(2) -0.008(2)
C37 0.035(4) 0.029(3) 0.031(3) -0.004(3) -0.006(3) -0.017(3)
C47 0.044(4) 0.031(3) 0.029(3) -0.001(3) -0.002(3) -0.023(3)
C57 0.039(4) 0.032(3) 0.020(3) -0.001(3) -0.007(3) -0.016(3)
C67 0.029(3) 0.029(3) 0.023(3) -0.006(3) -0.007(2) -0.013(3)
C18 0.017(3) 0.021(3) 0.018(3) -0.008(2) -0.003(2) -0.005(2)
C28 0.024(3) 0.025(3) 0.023(3) -0.008(2) -0.005(2) -0.003(2)
C38 0.026(3) 0.034(4) 0.030(3) -0.013(3) -0.008(3) 0.005(3)
C48 0.021(3) 0.051(5) 0.039(4) -0.022(4) 0.008(3) -0.007(3)
C58 0.027(3) 0.043(4) 0.033(4) -0.008(3) 0.007(3) -0.012(3)
C68 0.029(3) 0.026(3) 0.029(3) -0.006(3) 0.000(3) -0.006(3)

loop_
_atom_type_symbol
_atom_type_description
_atom_type_scat_dispersion_real
_atom_type_scat_dispersion_imag
_atom_type_scat_source
C C 0.0033 0.0016 'International Tables Vol C Tables 4.2.6.8 and 6.1.1.4'
H H 0.0000 0.0000 'International Tables Vol C Tables 4.2.6.8 and 6.1.1.4'
Mn Mn 0.3368 0.7283 'International Tables Vol C Tables 4.2.6.8 and 6.1.1.4'
N N 0.0061 0.0033 'International Tables Vol C Tables 4.2.6.8 and 6.1.1.4'
P P 0.1023 0.0942 'International Tables Vol C Tables 4.2.6.8 and 6.1.1.4'
Se Se -0.0929 2.2259 'International Tables Vol C Tables 4.2.6.8 and 6.1.1.4'

loop_
_geom_angle_atom_site_label_1
_geom_angle_atom_site_label_2
_geom_angle_atom_site_label_3
_geom_angle
_geom_angle_site_symmetry_1
_geom_angle_site_symmetry_3
_geom_angle_publ_flag
Se4 Mn1 Se3 113.65(4) . . ?
Se4 Mn1 Se1 105.44(4) . . ?
Se3 Mn1 Se1 108.01(4) . . ?
Se4 Mn1 Se2 102.90(4) . . ?
Se3 Mn1 Se2 113.75(4) . . ?
Se1 Mn1 Se2 112.81(4) . . ?
P2 N1 P1 132.2(3) . . ?
P3 N2 P4 136.3(3) . . ?
N1 P1 C12 110.1(2) . . ?
N1 P1 C11 104.9(2) . . ?
C12 P1 C11 106.4(2) . . ?
N1 P1 Se1 119.3(2) . . ?
C12 P1 Se1 108.44(15) . . ?
C11 P1 Se1 106.77(15) . . ?
N1 P2 C14 105.1(2) . . ?
N1 P2 C13 109.9(2) . . ?
C14 P2 C13 105.8(2) . . ?
N1 P2 Se2 117.6(2) . . ?
C14 P2 Se2 109.04(15) . . ?
C13 P2 Se2 108.80(14) . . ?
N2 P3 C16 104.4(2) . . ?
N2 P3 C15 110.8(2) . . ?
C16 P3 C15 106.1(2) . . ?
N2 P3 Se3 119.1(2) . . ?
C16 P3 Se3 107.67(15) . . ?
C15 P3 Se3 107.91(14) . . ?
N2 P4 C17 107.6(2) . . ?
N2 P4 C18 108.1(2) . . ?
C17 P4 C18 106.21(19) . . ?
N2 P4 Se4 119.42(19) . . ?
C17 P4 Se4 106.01(15) . . ?
C18 P4 Se4 108.76(15) . . ?
P1 Se1 Mn1 97.43(5) . . ?
P2 Se2 Mn1 92.77(5) . . ?
P3 Se3 Mn1 94.22(5) . . ?
P4 Se4 Mn1 102.67(5) . . ?
C21 C11 C61 120.0 . . ?
C21 C11 P1 120.1(2) . . ?
C61 C11 P1 119.9(2) . . ?
C31 C21 C11 120.0 . . ?
C31 C21 H21 120.0 . . ?
C11 C21 H21 120.0 . . ?
C21 C31 C41 120.0 . . ?
C21 C31 H31 120.0 . . ?
C41 C31 H31 120.0 . . ?
C31 C41 C51 120.0 . . ?
C31 C41 H41 120.0 . . ?
C51 C41 H41 120.0 . . ?
C61 C51 C41 120.0 . . ?
C61 C51 H51 120.0 . . ?
C41 C51 H51 120.0 . . ?
C51 C61 C11 120.0 . . ?
C51 C61 H61 120.0 . . ?
C11 C61 H61 120.0 . . ?
C22 C12 C62 120.0 . . ?
C22 C12 P1 120.7(2) . . ?
C62 C12 P1 119.2(2) . . ?
C32 C22 C12 120.0 . . ?
C32 C22 H22 120.0 . . ?
C12 C22 H22 120.0 . . ?
C22 C32 C42 120.0 . . ?
C22 C32 H32 120.0 . . ?
C42 C32 H32 120.0 . . ?
C52 C42 C32 120.0 . . ?
C52 C42 H42 120.0 . . ?
C32 C42 H42 120.0 . . ?
C42 C52 C62 120.0 . . ?
C42 C52 H52 120.0 . . ?
C62 C52 H52 120.0 . . ?
C52 C62 C12 120.0 . . ?
C52 C62 H62 120.0 . . ?
C12 C62 H62 120.0 . . ?
C23 C13 C63 120.0 . . ?
C23 C13 P2 118.5(2) . . ?
C63 C13 P2 121.5(2) . . ?
C13 C23 C33 120.0 . . ?
C13 C23 H23 120.0 . . ?
C33 C23 H23 120.0 . . ?
C43 C33 C23 120.0 . . ?
C43 C33 H33 120.0 . . ?
C23 C33 H33 120.0 . . ?
C33 C43 C53 120.0 . . ?
C33 C43 H43 120.0 . . ?
C53 C43 H43 120.0 . . ?
C43 C53 C63 120.0 . . ?
C43 C53 H53 120.0 . . ?
C63 C53 H53 120.0 . . ?
C53 C63 C13 120.0 . . ?
C53 C63 H63 120.0 . . ?
C13 C63 H63 120.0 . . ?
C24 C14 C64 120.0 . . ?
C24 C14 P2 118.6(2) . . ?
C64 C14 P2 121.4(2) . . ?
C14 C24 C34 120.0 . . ?
C14 C24 H24 120.0 . . ?
C34 C24 H24 120.0 . . ?
C44 C34 C24 120.0 . . ?
C44 C34 H34 120.0 . . ?
C24 C34 H34 120.0 . . ?
C54 C44 C34 120.0 . . ?
C54 C44 H44 120.0 . . ?
C34 C44 H44 120.0 . . ?
C44 C54 C64 120.0 . . ?
C44 C54 H54 120.0 . . ?
C64 C54 H54 120.0 . . ?
C54 C64 C14 120.0 . . ?
C54 C64 H64 120.0 . . ?
C14 C64 H64 120.0 . . ?
C25 C15 C65 120.0 . . ?
C25 C15 P3 119.2(2) . . ?
C65 C15 P3 120.8(2) . . ?
C35 C25 C15 120.0 . . ?
C35 C25 H25 120.0 . . ?
C15 C25 H25 120.0 . . ?
C25 C35 C45 120.0 . . ?
C25 C35 H35 120.0 . . ?
C45 C35 H35 120.0 . . ?
C55 C45 C35 120.0 . . ?
C55 C45 H45 120.0 . . ?
C35 C45 H45 120.0 . . ?
C45 C55 C65 120.0 . . ?
C45 C55 H55 120.0 . . ?
C65 C55 H55 120.0 . . ?
C55 C65 C15 120.0 . . ?
C55 C65 H65 120.0 . . ?
C15 C65 H65 120.0 . . ?
C26 C16 C66 120.0 . . ?
C26 C16 P3 120.8(2) . . ?
C66 C16 P3 119.2(2) . . ?
C36 C26 C16 120.0 . . ?
C36 C26 H26 120.0 . . ?
C16 C26 H26 120.0 . . ?
C26 C36 C46 120.0 . . ?
C26 C36 H36 120.0 . . ?
C46 C36 H36 120.0 . . ?
C56 C46 C36 120.0 . . ?
C56 C46 H46 120.0 . . ?
C36 C46 H46 120.0 . . ?
C46 C56 C66 120.0 . . ?
C46 C56 H56 120.0 . . ?
C66 C56 H56 120.0 . . ?
C56 C66 C16 120.0 . . ?
C56 C66 H66 120.0 . . ?
C16 C66 H66 120.0 . . ?
C27 C17 C67 120.0 . . ?
C27 C17 P4 120.1(2) . . ?
C67 C17 P4 119.9(2) . . ?
C37 C27 C17 120.0 . . ?
C37 C27 H27 120.0 . . ?
C17 C27 H27 120.0 . . ?
C27 C37 C47 120.0 . . ?
C27 C37 H37 120.0 . . ?
C47 C37 H37 120.0 . . ?
C37 C47 C57 120.0 . . ?
C37 C47 H47 120.0 . . ?
C57 C47 H47 120.0 . . ?
C67 C57 C47 120.0 . . ?
C67 C57 H57 120.0 . . ?
C47 C57 H57 120.0 . . ?
C57 C67 C17 120.0 . . ?
C57 C67 H67 120.0 . . ?
C17 C67 H67 120.0 . . ?
C28 C18 C68 120.0 . . ?
C28 C18 P4 122.1(2) . . ?
C68 C18 P4 117.9(2) . . ?
C38 C28 C18 120.0 . . ?
C38 C28 H28 120.0 . . ?
C18 C28 H28 120.0 . . ?
C48 C38 C28 120.0 . . ?
C48 C38 H38 120.0 . . ?
C28 C38 H38 120.0 . . ?
C38 C48 C58 120.0 . . ?
C38 C48 H48 120.0 . . ?
C58 C48 H48 120.0 . . ?
C48 C58 C68 120.0 . . ?
C48 C58 H58 120.0 . . ?
C68 C58 H58 120.0 . . ?
C58 C68 C18 120.0 . . ?
C58 C68 H68 120.0 . . ?
C18 C68 H68 120.0 . . ?

loop_
_geom_bond_atom_site_label_1
_geom_bond_atom_site_label_2
_geom_bond_distance
_geom_bond_site_symmetry_2
_geom_bond_publ_flag
Mn1 Se4 2.5344(11) . ?
Mn1 Se3 2.5603(11) . ?
Mn1 Se1 2.5643(11) . ?
Mn1 Se2 2.5691(11) . ?
N1 P2 1.589(5) . ?
N1 P1 1.595(5) . ?
N2 P3 1.585(5) . ?
N2 P4 1.589(5) . ?
P1 C12 1.821(3) . ?
P1 C11 1.821(3) . ?
P1 Se1 2.1721(16) . ?
P2 C14 1.814(3) . ?
P2 C13 1.823(3) . ?
P2 Se2 2.1721(15) . ?
P3 C16 1.818(3) . ?
P3 C15 1.823(3) . ?
P3 Se3 2.1804(16) . ?
P4 C17 1.806(3) . ?
P4 C18 1.818(3) . ?
P4 Se4 2.1727(16) . ?
C11 C21 1.3900 . ?
C11 C61 1.3900 . ?
C21 C31 1.3900 . ?
C21 H21 0.9500 . ?
C31 C41 1.3900 . ?
C31 H31 0.9500 . ?
C41 C51 1.3900 . ?
C41 H41 0.9500 . ?
C51 C61 1.3900 . ?
C51 H51 0.9500 . ?
C61 H61 0.9500 . ?
C12 C22 1.3900 . ?
C12 C62 1.3900 . ?
C22 C32 1.3900 . ?
C22 H22 0.9500 . ?
C32 C42 1.3900 . ?
C32 H32 0.9500 . ?
C42 C52 1.3900 . ?
C42 H42 0.9500 . ?
C52 C62 1.3900 . ?
C52 H52 0.9500 . ?
C62 H62 0.9500 . ?
C13 C23 1.3900 . ?
C13 C63 1.3900 . ?
C23 C33 1.3900 . ?
C23 H23 0.9500 . ?
C33 C43 1.3900 . ?
C33 H33 0.9500 . ?
C43 C53 1.3900 . ?
C43 H43 0.9500 . ?
C53 C63 1.3900 . ?
C53 H53 0.9500 . ?
C63 H63 0.9500 . ?
C14 C24 1.3900 . ?
C14 C64 1.3900 . ?
C24 C34 1.3900 . ?
C24 H24 0.9500 . ?
C34 C44 1.3900 . ?
C34 H34 0.9500 . ?
C44 C54 1.3900 . ?
C44 H44 0.9500 . ?
C54 C64 1.3900 . ?
C54 H54 0.9500 . ?
C64 H64 0.9500 . ?
C15 C25 1.3900 . ?
C15 C65 1.3900 . ?
C25 C35 1.3900 . ?
C25 H25 0.9500 . ?
C35 C45 1.3900 . ?
C35 H35 0.9500 . ?
C45 C55 1.3900 . ?
C45 H45 0.9500 . ?
C55 C65 1.3900 . ?
C55 H55 0.9500 . ?
C65 H65 0.9500 . ?
C16 C26 1.3900 . ?
C16 C66 1.3900 . ?
C26 C36 1.3900 . ?
C26 H26 0.9500 . ?
C36 C46 1.3900 . ?
C36 H36 0.9500 . ?
C46 C56 1.3900 . ?
C46 H46 0.9500 . ?
C56 C66 1.3900 . ?
C56 H56 0.9500 . ?
C66 H66 0.9500 . ?
C17 C27 1.3900 . ?
C17 C67 1.3900 . ?
C27 C37 1.3900 . ?
C27 H27 0.9500 . ?
C37 C47 1.3900 . ?
C37 H37 0.9500 . ?
C47 C57 1.3900 . ?
C47 H47 0.9500 . ?
C57 C67 1.3900 . ?
C57 H57 0.9500 . ?
C67 H67 0.9500 . ?
C18 C28 1.3900 . ?
C18 C68 1.3900 . ?
C28 C38 1.3900 . ?
C28 H28 0.9500 . ?
C38 C48 1.3900 . ?
C38 H38 0.9500 . ?
C48 C58 1.3900 . ?
C48 H48 0.9500 . ?
C58 C68 1.3900 . ?
C58 H58 0.9500 . ?
C68 H68 0.9500 . ?

loop_
_cod_related_entry_id
_cod_related_entry_database
_cod_related_entry_code
1 ChemSpider 30652702
